data_7110859
loop_
_publ_author_name
'Fox, O. Danny'
'Wilkinson, Emma J. S.'
'Beer, Paul D.'
'Drew, Michael G. B.'

_publ_section_title
;
 Cadmium- and zinc-directed assembly of nano-sized, resorcarene-based host
 architectures which strongly bind C60
;
_journal_issue 5
_journal_name_full 'Chemical Communications'
_journal_page_first 391
_journal_paper_doi 10.1039/b000481m
_journal_year 2000
_chemical_formula_sum 'C276 H417 N18 O43.5 S24 Zn6'
_chemical_formula_weight 5844.93
_chemical_name_systematic
; 
 ? 
;
_space_group_IT_number 167
_symmetry_cell_setting rhombohedral
_symmetry_space_group_name_Hall '-R 3 2"c'
_symmetry_space_group_name_H-M 'R -3 c :H'
_atom_sites_solution_hydrogens geom
_atom_sites_solution_primary direct
_atom_sites_solution_secondary difmap
_audit_creation_method SHELXL
_cell_angle_alpha 90.00
_cell_angle_beta 90.00
_cell_angle_gamma 120.00
_cell_formula_units_Z 6
_cell_length_a 37.228(39)
_cell_length_b 37.228(39)
_cell_length_c 55.630(72)
_cell_measurement_reflns_used all
_cell_measurement_temperature 293(2)
_cell_volume 66770(13)
_computing_cell_refinement XDS
_computing_data_collection 'XDS (Kabsch, 1991)'
_computing_data_reduction XDS
_computing_molecular_graphics PLATON(Spek,1994)
_computing_structure_refinement 'SHELXL-93 (Sheldrick, 1993)'
_computing_structure_solution 'SHELXS-86 (Sheldrick, 1990)'
_diffrn_ambient_temperature 293(2)
_diffrn_measurement_device 'Marresearch Image Plate'
_diffrn_measurement_method '95 frames at 2^o intervals, counting time 10 min.'
_diffrn_radiation_monochromator graphite
_diffrn_radiation_source 'fine-focus sealed tube'
_diffrn_radiation_type MoK\a
_diffrn_radiation_wavelength 0.71073
_diffrn_reflns_av_R_equivalents 0.0738
_diffrn_reflns_av_sigmaI/netI 0.0760
_diffrn_reflns_limit_h_max 0
_diffrn_reflns_limit_h_min -34
_diffrn_reflns_limit_k_max 39
_diffrn_reflns_limit_k_min 0
_diffrn_reflns_limit_l_max 59
_diffrn_reflns_limit_l_min 0
_diffrn_reflns_number 16824
_diffrn_reflns_theta_max 22.50
_diffrn_reflns_theta_min 1.71
_diffrn_standards_number all
_exptl_absorpt_coefficient_mu 0.48
_exptl_absorpt_correction_type n/a
_exptl_crystal_density_diffrn 0.872
_exptl_crystal_F_000 18666
_exptl_crystal_size_max 0.30
_exptl_crystal_size_mid 0.30
_exptl_crystal_size_min 0.30
_refine_diff_density_max 0.962
_refine_diff_density_min -0.342
_refine_diff_density_rms 0.121
_refine_ls_extinction_method none
_refine_ls_goodness_of_fit_all 0.877
_refine_ls_goodness_of_fit_obs 1.004
_refine_ls_matrix_type full
_refine_ls_number_parameters 343
_refine_ls_number_reflns 9055
_refine_ls_number_restraints 47
_refine_ls_restrained_S_all 0.879
_refine_ls_restrained_S_obs 1.007
_refine_ls_R_factor_all 0.2120
_refine_ls_R_factor_obs 0.1413
_refine_ls_shift/esd_max -2.435
_refine_ls_shift/esd_mean 0.064
_refine_ls_structure_factor_coef Fsqd
_refine_ls_weighting_details 'w=1/[\s^2^(Fo^2^)+(0.3533P)^2^+347.0802P] where P=(Fo^2^+2Fc^2^)/3'
_refine_ls_weighting_scheme calc
_refine_ls_wR_factor_all 0.4644
_refine_ls_wR_factor_obs 0.3982
_reflns_number_observed 4582
_reflns_number_total 9055
_reflns_observed_criterion >2sigma(I)
_cod_data_source_file b000481msup1.cif
_cod_data_source_block 3
_cod_depositor_comments
;
The following automatic conversions were performed:

'_symmetry_cell_setting' value 'Rhombohedral' changed to
'rhombohedral' according to
/home/saulius/struct/CIF-dictionaries/cif_core.dic dictionary named
'cif_core.dic' version 2.4.2 from 2011-04-26.

Automatic conversion script
Id: cif_fix_values 1891 2012-01-12 08:04:46Z andrius 

The following automatic conversions were performed:

'_refine_ls_weighting_scheme' value 'calc
w=1/[\s^2^(Fo^2^)+(0.3533P)^2^+347.0802P] where P=(Fo^2^+2Fc^2^)/3'
was changed to 'calc'. New tag '_refine_ls_weighting_details' was
created. The value of the new tag was set to
'w=1/[\s^2^(Fo^2^)+(0.3533P)^2^+347.0802P] where P=(Fo^2^+2Fc^2^)/3'.

Automatic conversion script
Id: cif_fix_values 3143 2015-03-26 13:38:13Z robertas 
;
_cod_original_cell_volume 66769.6(1314)
_cod_original_sg_symbol_H-M R-3c
_cod_original_formula_sum 'C276 H417 N18 O43.50 S24 Zn6'
_cod_database_code 7110859

loop_
_symmetry_equiv_pos_as_xyz
'x, y, z'
'-y, x-y, z'
'-x+y, -x, z'
'-y, -x, z+1/2'
'x, x-y, z+1/2'
'-x+y, y, z+1/2'
'x+2/3, y+1/3, z+1/3'
'-y+2/3, x-y+1/3, z+1/3'
'-x+y+2/3, -x+1/3, z+1/3'
'-y+2/3, -x+1/3, z+5/6'
'x+2/3, x-y+1/3, z+5/6'
'-x+y+2/3, y+1/3, z+5/6'
'x+1/3, y+2/3, z+2/3'
'-y+1/3, x-y+2/3, z+2/3'
'-x+y+1/3, -x+2/3, z+2/3'
'-y+1/3, -x+2/3, z+7/6'
'x+1/3, x-y+2/3, z+7/6'
'-x+y+1/3, y+2/3, z+7/6'
'-x, -y, -z'
'y, -x+y, -z'
'x-y, x, -z'
'y, x, -z-1/2'
'-x, -x+y, -z-1/2'
'x-y, -y, -z-1/2'
'-x+2/3, -y+1/3, -z+1/3'
'y+2/3, -x+y+1/3, -z+1/3'
'x-y+2/3, x+1/3, -z+1/3'
'y+2/3, x+1/3, -z-1/6'
'-x+2/3, -x+y+1/3, -z-1/6'
'x-y+2/3, -y+1/3, -z-1/6'
'-x+1/3, -y+2/3, -z+2/3'
'y+1/3, -x+y+2/3, -z+2/3'
'x-y+1/3, x+2/3, -z+2/3'
'y+1/3, x+2/3, -z+1/6'
'-x+1/3, -x+y+2/3, -z+1/6'
'x-y+1/3, -y+2/3, -z+1/6'

loop_
_atom_site_aniso_label
_atom_site_aniso_U_11
_atom_site_aniso_U_22
_atom_site_aniso_U_33
_atom_site_aniso_U_23
_atom_site_aniso_U_13
_atom_site_aniso_U_12
Zn1 0.1009(11) 0.0893(11) 0.0907(10) -0.0103(7) 0.0042(7) 0.0442(8)
S1 0.091(2) 0.092(2) 0.111(2) -0.008(2) 0.009(2) 0.043(2)
S2 0.100(2) 0.102(2) 0.115(3) -0.016(2) 0.018(2) 0.030(2)
S45 0.106(2) 0.102(2) 0.121(3) -0.009(2) -0.021(2) 0.051(2)
S44 0.113(3) 0.111(3) 0.093(2) -0.009(2) -0.019(2) 0.028(2)

loop_
_atom_site_label
_atom_site_type_symbol
_atom_site_fract_x
_atom_site_fract_y
_atom_site_fract_z
_atom_site_U_iso_or_equiv
_atom_site_thermal_displace_type
_atom_site_occupancy
_atom_site_calc_flag
_atom_site_refinement_flags
_atom_site_disorder_group
Zn1 Zn 0.89968(4) 0.34743(4) 0.02415(2) 0.0951(7) Uani 1 d . .
N51 N 0.9495(3) 0.3686(3) 0.04898(15) 0.080(2) Uiso 1 d . .
C52 C 0.9842(4) 0.3711(4) 0.0409(3) 0.121(4) Uiso 1 d . .
H52 H 0.9852(4) 0.3643(4) 0.0249(3) 0.145 Uiso 1 calc R .
C53 C 1.0183(6) 0.3830(5) 0.0548(3) 0.160(6) Uiso 1 d . .
H53 H 1.0419(6) 0.3832(5) 0.0491(3) 0.192 Uiso 1 calc R .
C54 C 1.0156(6) 0.3953(5) 0.0790(3) 0.154(6) Uiso 1 d . .
H54 H 1.0383(6) 0.4057(5) 0.0893(3) 0.185 Uiso 1 calc R .
C55 C 0.9807(5) 0.3916(4) 0.0862(3) 0.119(4) Uiso 1 d . .
H55 H 0.9785(5) 0.3980(4) 0.1021(3) 0.143 Uiso 1 calc R .
C56 C 0.9473(4) 0.3788(3) 0.0716(2) 0.095(3) Uiso 1 d . .
H56 H 0.9231(4) 0.3772(3) 0.0773(2) 0.114 Uiso 1 calc R .
S1 S 0.83773(10) 0.28771(10) 0.04181(6) 0.0996(10) Uani 1 d . .
S2 S 0.89570(11) 0.28362(11) 0.00700(7) 0.1144(12) Uani 1 d . .
C3 C 0.8508(3) 0.2600(4) 0.0230(2) 0.087(3) Uiso 1 d . .
N4 N 0.8259(3) 0.2179(3) 0.0216(2) 0.090(3) Uiso 1 d . .
C5 C 0.7826(4) 0.1974(4) 0.0316(2) 0.111(4) Uiso 1 d . .
H5A H 0.7642(4) 0.1978(4) 0.0194(2) 0.133 Uiso 1 calc R .
H5B H 0.7821(4) 0.2135(4) 0.0451(2) 0.133 Uiso 1 calc R .
C11 C 0.7659(4) 0.1527(4) 0.0398(2) 0.093(3) Uiso 1 d . .
C12 C 0.7360(4) 0.1201(4) 0.0251(2) 0.094(3) Uiso 1 d . .
C13 C 0.7181(3) 0.0797(3) 0.0340(2) 0.083(3) Uiso 1 d . .
C14 C 0.7312(3) 0.0699(3) 0.0553(2) 0.074(3) Uiso 1 d . .
H14 H 0.7194(3) 0.0424(3) 0.0602(2) 0.089 Uiso 1 calc R .
C15 C 0.7620(3) 0.1016(3) 0.0692(2) 0.077(3) Uiso 1 d . .
C16 C 0.7772(4) 0.1404(4) 0.0608(2) 0.092(3) Uiso 1 d . .
O17 O 0.8099(3) 0.1748(3) 0.07372(15) 0.110(3) Uiso 1 d . .
C18 C 0.7969(4) 0.1879(4) 0.0952(2) 0.103(4) Uiso 1 d . .
H18A H 0.8146(4) 0.2176(4) 0.0972(2) 0.124 Uiso 1 calc R .
H18B H 0.7687(4) 0.1823(4) 0.0929(2) 0.124 Uiso 1 calc R .
O19 O 0.7984(2) 0.1690(2) 0.11516(14) 0.102(2) Uiso 1 d . .
C21 C 0.7613(3) 0.1338(3) 0.1232(2) 0.084(3) Uiso 1 d . .
C22 C 0.7391(3) 0.1386(3) 0.1412(2) 0.072(3) Uiso 1 d . .
C23 C 0.7056(3) 0.1039(3) 0.1495(2) 0.072(3) Uiso 1 d . .
C24 C 0.6915(4) 0.0629(4) 0.1402(2) 0.091(3) Uiso 1 d . .
C25 C 0.7152(3) 0.0608(3) 0.1218(2) 0.080(3) Uiso 1 d . .
H25 H 0.7067(3) 0.0350(3) 0.1149(2) 0.096 Uiso 1 calc R .
C26 C 0.7508(3) 0.0947(3) 0.1128(2) 0.088(3) Uiso 1 d . .
C27 C 0.7775(4) 0.0936(4) 0.0921(2) 0.092(3) Uiso 1 d . .
H27 H 0.8061(4) 0.1158(4) 0.0946(1) 0.112(3) Uiso 1 calc R .
C28 C 0.6489(3) 0.0273(3) 0.1486(2) 0.085(3) Uiso 1 d . .
H28 H 0.6445(3) 0.0331(3) 0.1652(1) 0.104(3) Uiso 1 calc R .
O29 O 0.6820(2) 0.1068(2) 0.16892(13) 0.094(2) Uiso 1 d . .
C30 C 0.6476(3) 0.1115(3) 0.1633(2) 0.092(3) Uiso 1 d . .
H30A H 0.6521(3) 0.1251(3) 0.1478(2) 0.110 Uiso 1 calc R .
H30B H 0.6452(3) 0.1292(3) 0.1753(2) 0.110 Uiso 1 calc R .
O31 O 0.6094(2) 0.0722(2) 0.16263(14) 0.099(2) Uiso 1 d . .
S45 S 0.81261(11) 0.26838(11) 0.13553(7) 0.1104(12) Uani 1 d . .
S44 S 0.86716(11) 0.26541(11) 0.17305(6) 0.1183(13) Uani 1 d . .
C43 C 0.8194(4) 0.2403(4) 0.1579(2) 0.098(3) Uiso 1 d . .
N42 N 0.7928(3) 0.2022(3) 0.16356(15) 0.088(2) Uiso 1 d . .
C41 C 0.7512(3) 0.1806(3) 0.1509(2) 0.091(3) Uiso 1 d . .
H41A H 0.7300(3) 0.1779(3) 0.1621(2) 0.109 Uiso 1 calc R .
H41B H 0.7518(3) 0.1980(3) 0.1378(2) 0.109 Uiso 1 calc R .
C100 C 0.8329(5) 0.1919(5) 0.0041(3) 0.135(5) Uiso 1 d D .
H10A H 0.8469(5) 0.2081(5) -0.0100(3) 0.163 Uiso 1 calc R .
H10B H 0.8066(5) 0.1686(5) -0.0008(3) 0.163 Uiso 1 calc R .
C101 C 0.8593(7) 0.1763(7) 0.0158(4) 0.199(8) Uiso 1 d D .
H10C H 0.8471(7) 0.1626(7) 0.0310(4) 0.239 Uiso 1 calc R .
H10D H 0.8870(7) 0.1991(7) 0.0189(4) 0.239 Uiso 1 calc R .
C102 C 0.8609(13) 0.1432(11) -0.0032(6) 0.350(19) Uiso 1 d D .
H10E H 0.8336(13) 0.1247(11) -0.0098(6) 0.420 Uiso 1 calc R .
H10F H 0.8798(13) 0.1578(11) -0.0163(6) 0.420 Uiso 1 calc R .
C103 C 0.8768(29) 0.1184(22) 0.0123(10) 0.755(65) Uiso 1 d D .
H10G H 0.8539(69) 0.0964(230) 0.0207(167) 0.906 Uiso 1 calc R .
H10H H 0.8971(272) 0.1368(85) 0.0236(145) 0.906 Uiso 1 calc R .
H10I H 0.8891(331) 0.1070(309) 0.0018(25) 0.906 Uiso 1 calc R .
C200 C 0.7966(4) 0.1795(4) 0.1828(2) 0.116(4) Uiso 0.50 d PD 1
H20A H 0.8251(4) 0.1960(4) 0.1883(2) 0.140 Uiso 0.50 calc PR 1
H20B H 0.7946(4) 0.1549(4) 0.1755(2) 0.140 Uiso 0.50 calc PR 1
C201 C 0.7704(11) 0.1640(10) 0.2061(5) 0.152(12) Uiso 0.50 d PD 1
H20C H 0.7431(11) 0.1408(10) 0.2024(5) 0.182 Uiso 0.50 calc PR 1
H20D H 0.7837(11) 0.1546(10) 0.2175(5) 0.182 Uiso 0.50 calc PR 1
C202 C 0.7662(12) 0.1992(10) 0.2171(6) 0.178(15) Uiso 0.50 d PD 1
H20E H 0.7564(12) 0.2105(10) 0.2047(6) 0.213 Uiso 0.50 calc PR 1
H20F H 0.7936(12) 0.2210(10) 0.2218(6) 0.213 Uiso 0.50 calc PR 1
C203 C 0.7373(13) 0.1882(14) 0.2388(7) 0.186(17) Uiso 0.50 d PD 1
H20G H 0.7305(72) 0.2096(45) 0.2413(32) 0.223 Uiso 0.50 calc PR 1
H20H H 0.7510(34) 0.1858(86) 0.2528(11) 0.223 Uiso 0.50 calc PR 1
H20I H 0.7124(38) 0.1623(45) 0.2359(21) 0.223 Uiso 0.50 calc PR 1
C210 C 0.7966(4) 0.1795(4) 0.1828(2) 0.116(4) Uiso 0.50 d PD 2
H21A H 0.8255(4) 0.1891(4) 0.1866(2) 0.140 Uiso 0.50 calc PR 2
H21B H 0.7826(4) 0.1500(4) 0.1794(2) 0.140 Uiso 0.50 calc PR 2
C211 C 0.7739(11) 0.1899(11) 0.2043(4) 0.141(11) Uiso 0.50 d PD 2
H21C H 0.7891(11) 0.2196(11) 0.2073(4) 0.170 Uiso 0.50 calc PR 2
H21D H 0.7462(11) 0.1827(11) 0.1991(4) 0.170 Uiso 0.50 calc PR 2
C212 C 0.7709(21) 0.1674(20) 0.2271(6) 0.314(34) Uiso 0.50 d PD 2
H21E H 0.7987(21) 0.1779(20) 0.2333(6) 0.376 Uiso 0.50 calc PR 2
H21F H 0.7599(21) 0.1383(20) 0.2233(6) 0.376 Uiso 0.50 calc PR 2
C213 C 0.7444(11) 0.1703(11) 0.2470(5) 0.151(13) Uiso 0.50 d PD 2
H21G H 0.7555(41) 0.1988(14) 0.2515(28) 0.181 Uiso 0.50 calc PR 2
H21H H 0.7445(59) 0.1546(60) 0.2607(16) 0.181 Uiso 0.50 calc PR 2
H21I H 0.7165(18) 0.1592(63) 0.2413(14) 0.181 Uiso 0.50 calc PR 2
C300 C 0.6505(4) -0.0145(4) 0.1485(2) 0.105(4) Uiso 1 d D .
H30A H 0.6542(4) -0.0213(4) 0.1322(2) 0.126 Uiso 1 calc R 1
H30B H 0.6739(4) -0.0110(4) 0.1580(2) 0.126 Uiso 1 calc R 1
C31A C 0.6115(5) -0.0486(5) 0.1586(3) 0.164(6) Uiso 0.50 d PD 1
H31A H 0.5886(5) -0.0494(5) 0.1498(3) 0.196 Uiso 0.50 calc PR 1
H31B H 0.6109(5) -0.0745(5) 0.1555(3) 0.196 Uiso 0.50 calc PR 1
C32A C 0.6038(7) -0.0468(8) 0.1845(4) 0.112(8) Uiso 0.50 d PD 1
H32A H 0.6014(7) -0.0224(8) 0.1876(4) 0.135 Uiso 0.50 calc PR 1
H32B H 0.6275(7) -0.0438(8) 0.1935(4) 0.135 Uiso 0.50 calc PR 1
C33A C 0.5638(15) -0.0859(14) 0.1941(10) 0.265(30) Uiso 0.50 d PD 1
H33A H 0.5569(15) -0.0794(14) 0.2098(10) 0.318 Uiso 0.50 calc PR 1
H33B H 0.5409(15) -0.0921(14) 0.1834(10) 0.318 Uiso 0.50 calc PR 1
C34A C 0.5686(21) -0.1242(12) 0.1964(16) 0.331(41) Uiso 0.50 d PD 1
H34A H 0.5616(182) -0.1389(103) 0.1814(37) 0.397 Uiso 0.50 calc PR 1
H34B H 0.5505(138) -0.1420(91) 0.2088(77) 0.397 Uiso 0.50 calc PR 1
H34C H 0.5968(47) -0.1158(17) 0.2005(107) 0.397 Uiso 0.50 calc PR 1
C31B C 0.6115(5) -0.0486(5) 0.1586(3) 0.164(6) Uiso 0.50 d PD 2
H31C H 0.6017(5) -0.0353(5) 0.1697(3) 0.196 Uiso 0.50 calc PR 2
H31D H 0.5919(5) -0.0584(5) 0.1454(3) 0.196 Uiso 0.50 calc PR 2
C32B C 0.6052(13) -0.0857(12) 0.1709(10) 0.320(34) Uiso 0.50 d PD 2
H32C H 0.6260(13) -0.0777(12) 0.1834(10) 0.384 Uiso 0.50 calc PR 2
H32D H 0.6095(13) -0.1029(12) 0.1595(10) 0.384 Uiso 0.50 calc PR 2
C33B C 0.5605(12) -0.1126(10) 0.1827(7) 0.184(16) Uiso 0.50 d PD 2
H33C H 0.5400(12) -0.1117(10) 0.1724(7) 0.221 Uiso 0.50 calc PR 2
H33D H 0.5539(12) -0.1413(10) 0.1839(7) 0.221 Uiso 0.50 calc PR 2
C34B C 0.5587(21) -0.0967(24) 0.2076(10) 0.323(39) Uiso 0.50 d PD 2
H34D H 0.5806(106) -0.0684(61) 0.2092(37) 0.388 Uiso 0.50 calc PR 2
H34E H 0.5618(174) -0.1134(109) 0.2195(10) 0.388 Uiso 0.50 calc PR 2
H34F H 0.5324(69) -0.0981(161) 0.2097(38) 0.388 Uiso 0.50 calc PR 2
C400 C 0.7766(5) 0.0514(4) 0.0919(3) 0.129(5) Uiso 1 d D .
H40A H 0.7486(5) 0.0292(4) 0.0886(3) 0.155 Uiso 1 calc R .
H40B H 0.7848(5) 0.0464(4) 0.1076(3) 0.155 Uiso 1 calc R .
C401 C 0.8065(5) 0.0520(5) 0.0725(3) 0.131(5) Uiso 1 d D .
H40C H 0.7974(5) 0.0558(5) 0.0568(3) 0.158 Uiso 1 calc R .
H40D H 0.8341(5) 0.0753(5) 0.0753(3) 0.158 Uiso 1 calc R .
C402 C 0.8084(8) 0.0111(7) 0.0725(5) 0.247(12) Uiso 1 d D .
H40E H 0.7815(8) -0.0120(7) 0.0681(5) 0.297 Uiso 1 calc R 1
H40F H 0.8153(8) 0.0060(7) 0.0884(5) 0.297 Uiso 1 calc R 1
C403 C 0.8424(10) 0.0153(10) 0.0538(7) 0.328(17) Uiso 0.50 d PD 1
H40G H 0.8441(10) 0.0332(10) 0.0407(7) 0.394 Uiso 0.50 calc PR 1
H40H H 0.8693(10) 0.0277(10) 0.0616(7) 0.394 Uiso 0.50 calc PR 1
C404 C 0.8307(24) -0.0280(17) 0.0441(15) 0.453(57) Uiso 0.50 d PD 1
H40I H 0.8030(105) -0.0477(54) 0.0491(137) 0.543 Uiso 0.50 calc PR 1
H40J H 0.8496(173) -0.0361(122) 0.0504(131) 0.543 Uiso 0.50 calc PR 1
H40K H 0.8322(273) -0.0271(69) 0.0269(18) 0.543 Uiso 0.50 calc PR 1
C413 C 0.8424(10) 0.0153(10) 0.0538(7) 0.328(17) Uiso 0.50 d PD 2
H41A H 0.8488(10) -0.0066(10) 0.0566(7) 0.394 Uiso 0.50 calc PR 2
H41B H 0.8316(10) 0.0122(10) 0.0376(7) 0.394 Uiso 0.50 calc PR 2
C414 C 0.8823(25) 0.0579(31) 0.0563(27) 0.751(152) Uiso 0.50 d PD 2
H41C H 0.8794(302) 0.0728(316) 0.0696(280) 0.901 Uiso 0.50 calc PR 2
H41D H 0.8868(416) 0.0735(304) 0.0418(168) 0.901 Uiso 0.50 calc PR 2
H41E H 0.9055(124) 0.0539(32) 0.0591(443) 0.901 Uiso 0.50 calc PR 2
O900 O 0.6608(21) 0.9352(16) 0.0729(9) 0.314(23) Uiso 0.50 d P 1
O901 O 0.6347(15) 0.8908(15) 0.0660(10) 0.267(17) Uiso 0.50 d P 2
H901 H 0.6266(74) 0.9070(18) 0.0695(131) 0.321 Uiso 0.50 calc PR 2
C902 C 0.6682(14) 0.9090(14) 0.0598(8) 0.170(14) Uiso 0.50 d P 2
H90A H 0.6770(14) 0.9383(14) 0.0600(8) 0.204 Uiso 0.50 calc PR 2
H90B H 0.6696(14) 0.9015(14) 0.0433(8) 0.204 Uiso 0.50 calc PR 2
C903 C 0.6977(16) 0.9023(18) 0.0743(12) 0.269(26) Uiso 0.50 d P 2
H90C H 0.7124(101) 0.8934(137) 0.0640(18) 0.323 Uiso 0.50 calc PR 2
H90D H 0.6828(21) 0.8815(100) 0.0863(54) 0.323 Uiso 0.50 calc PR 2
H90E H 0.7171(87) 0.9278(38) 0.0820(65) 0.323 Uiso 0.50 calc PR 2
O920 O 0.5687(21) 0.1049(17) 0.2206(15) 0.401(31) Uiso 0.50 d PD 3
H920 H 0.5450(63) 0.0851(115) 0.2207(148) 0.481 Uiso 0.50 calc PR 3
C921 C 0.5950(20) 0.0948(18) 0.2339(14) 0.327(36) Uiso 0.50 d PD 3
H92A H 0.5973(20) 0.1052(18) 0.2501(14) 0.393 Uiso 0.50 calc PR 3
H92B H 0.6224(20) 0.1095(18) 0.2267(14) 0.393 Uiso 0.50 calc PR 3
C922 C 0.5822(18) 0.0491(18) 0.2355(11) 0.251(23) Uiso 0.50 d PD 3
H92C H 0.5568(66) 0.0345(28) 0.2444(61) 0.301 Uiso 0.50 calc PR 3
H92D H 0.6036(56) 0.0464(20) 0.2435(64) 0.301 Uiso 0.50 calc PR 3
H92E H 0.5783(120) 0.0377(35) 0.2196(11) 0.301 Uiso 0.50 calc PR 3
C912 C 0.8104(35) 0.4467(26) 0.0732(23) 0.612(110) Uiso 0.50 d PD 4
H91A H 0.8315(258) 0.4486(92) 0.0625(245) 0.735 Uiso 0.50 calc PR 4
H91B H 0.7847(272) 0.4361(230) 0.0647(267) 0.735 Uiso 0.50 calc PR 4
H91C H 0.8071(524) 0.4283(144) 0.0862(33) 0.735 Uiso 0.50 calc PR 4
C911 C 0.8233(30) 0.4900(30) 0.0833 0.669(90) Uiso 1 d SD 4
H91D H 0.7986(30) 0.4920(30) 0.0857 0.803 Uiso 0.50 calc PR 4
H91E H 0.8361(30) 0.4928(30) 0.0989 0.803 Uiso 0.50 calc PR 4
O910 O 0.8512(29) 0.5234(28) 0.0686(21) 0.522(54) Uiso 0.50 d PD 4
H910 H 0.8647(328) 0.5161(137) 0.0603(188) 0.626 Uiso 0.50 calc PR 4
O930 O 0.8799(12) 0.5466(12) 0.0833 0.179(13) Uiso 0.50 d SP 5
O931 O 0.3419(30) -0.2328(29) 0.0114(18) 0.315(39) Uiso 0.25 d P 5
O932 O 0.8231(19) 0.3597(20) 0.1931(11) 0.217(23) Uiso 0.25 d P 5
O933 O 0.8547(25) 0.4175(26) 0.2037(14) 0.272(33) Uiso 0.25 d P 5
O938 O 0.5569(45) 0.0045(82) 0.2463(41) 0.306(45) Uiso 0.25 d P 5

loop_
_atom_type_symbol
_atom_type_description
_atom_type_scat_dispersion_real
_atom_type_scat_dispersion_imag
_atom_type_scat_source
C C 0.0033 0.0016 'International Tables Vol C Tables 4.2.6.8 and 6.1.1.4'
H H 0.0000 0.0000 'International Tables Vol C Tables 4.2.6.8 and 6.1.1.4'
N N 0.0061 0.0033 'International Tables Vol C Tables 4.2.6.8 and 6.1.1.4'
O O 0.0106 0.0060 'International Tables Vol C Tables 4.2.6.8 and 6.1.1.4'
Zn Zn 0.2839 1.4301 'International Tables Vol C Tables 4.2.6.8 and 6.1.1.4'
S S 0.1246 0.1234 'International Tables Vol C Tables 4.2.6.8 and 6.1.1.4'

loop_
_geom_angle_atom_site_label_1
_geom_angle_atom_site_label_2
_geom_angle_atom_site_label_3
_geom_angle
_geom_angle_site_symmetry_1
_geom_angle_site_symmetry_3
N51 Zn1 S45 100.3(2) . 36
N51 Zn1 S44 97.7(3) . 36
S45 Zn1 S44 74.24(13) 36 36
N51 Zn1 S1 108.9(3) . .
S45 Zn1 S1 96.29(12) 36 .
S44 Zn1 S1 152.99(14) 36 .
N51 Zn1 S2 103.1(3) . .
S45 Zn1 S2 156.35(14) 36 .
S44 Zn1 S2 105.39(14) 36 .
S1 Zn1 S2 73.19(12) . .
C52 N51 C56 120.0(11) . .
C52 N51 Zn1 116.4(8) . .
C56 N51 Zn1 123.6(7) . .
N51 C52 C53 123.3(15) . .
C52 C53 C54 115.6(17) . .
C55 C54 C53 118.8(18) . .
C54 C55 C56 122.9(16) . .
N51 C56 C55 119.3(12) . .
C3 S1 Zn1 83.1(4) . .
C3 S2 Zn1 82.3(4) . .
N4 C3 S1 119.6(8) . .
N4 C3 S2 119.4(8) . .
S1 C3 S2 120.9(7) . .
C3 N4 C100 123.0(10) . .
C3 N4 C5 120.2(9) . .
C100 N4 C5 113.8(10) . .
N4 C5 C11 114.5(10) . .
C16 C11 C12 115.9(11) . .
C16 C11 C5 125.6(11) . .
C12 C11 C5 118.5(11) . .
O31 C12 C13 122.9(10) 35_655 .
O31 C12 C11 119.3(10) 35_655 .
C13 C12 C11 117.6(11) . .
C14 C13 C12 122.8(10) . .
C14 C13 C28 120.6(9) . 35_655
C12 C13 C28 116.4(9) . 35_655
C13 C14 C15 119.5(9) . .
C16 C15 C14 116.4(10) . .
C16 C15 C27 120.9(10) . .
C14 C15 C27 122.7(9) . .
C15 C16 C11 127.4(11) . .
C15 C16 O17 120.0(10) . .
C11 C16 O17 112.6(10) . .
C16 O17 C18 115.5(9) . .
O19 C18 O17 113.5(10) . .
C18 O19 C21 118.1(9) . .
C22 C21 O19 119.1(9) . .
C22 C21 C26 123.8(10) . .
O19 C21 C26 117.0(9) . .
C23 C22 C21 117.1(9) . .
C23 C22 C41 121.9(9) . .
C21 C22 C41 121.0(9) . .
C22 C23 O29 119.6(9) . .
C22 C23 C24 124.5(10) . .
O29 C23 C24 115.9(9) . .
C25 C24 C23 114.9(10) . .
C25 C24 C28 125.9(10) . .
C23 C24 C28 118.5(10) . .
C24 C25 C26 124.3(10) . .
C25 C26 C21 115.4(10) . .
C25 C26 C27 125.6(10) . .
C21 C26 C27 118.9(10) . .
C15 C27 C26 108.4(9) . .
C15 C27 C400 112.4(10) . .
C26 C27 C400 110.3(10) . .
C24 C28 C13 107.5(9) . 35_655
C24 C28 C300 108.4(9) . .
C13 C28 C300 116.5(9) 35_655 .
C30 O29 C23 118.1(8) . .
O29 C30 O31 112.1(9) . .
C12 O31 C30 119.1(9) 35_655 .
C43 S45 Zn1 84.9(4) . 36
C43 S44 Zn1 84.1(4) . 36
N42 C43 S45 125.1(9) . .
N42 C43 S44 118.7(9) . .
S45 C43 S44 116.1(7) . .
C43 N42 C210 125.9(10) . .
C43 N42 C200 125.9(10) . .
C43 N42 C41 119.1(9) . .
C210 N42 C41 114.6(9) . .
C200 N42 C41 114.6(9) . .
C22 C41 N42 114.7(9) . .
N4 C100 C101 109.3(13) . .
C100 C101 C102 106.4(16) . .
C103 C102 C101 104.5(22) . .
N42 C200 C201 128.5(16) . .
C202 C201 C200 109.3(21) . .
C201 C202 C203 116.4(24) . .
N42 C210 C211 101.2(13) . .
C212 C211 C210 113.1(23) . .
C211 C212 C213 116.6(29) . .
C31B C300 C28 109.6(11) . .
C31A C300 C28 109.6(11) . .
C32A C31A C300 117.5(15) . .
C31A C32A C33A 114.1(23) . .
C34A C33A C32A 113.2(27) . .
C32B C31B C300 128.0(20) . .
C31B C32B C33B 114.4(27) . .
C34B C33B C32B 111.5(25) . .
C27 C400 C401 109.9(11) . .
C402 C401 C400 111.7(13) . .
C401 C402 C413 109.1(16) . .
C401 C402 C403 109.1(16) . .
C404 C403 C402 109.4(24) . .
C414 C413 C402 110.8(26) . .
O901 C902 C903 115.0(49) . .
O920 C921 C922 117.2(32) . .
O910 C911 C912 114.8(30) . .

loop_
_geom_bond_atom_site_label_1
_geom_bond_atom_site_label_2
_geom_bond_distance
_geom_bond_site_symmetry_2
Zn1 N51 2.124(9) .
Zn1 S45 2.444(4) 36
Zn1 S44 2.449(4) 36
Zn1 S1 2.470(4) .
Zn1 S2 2.495(4) .
N51 C52 1.325(15) .
N51 C56 1.329(13) .
C52 C53 1.36(2) .
C53 C54 1.44(2) .
C54 C55 1.30(2) .
C55 C56 1.36(2) .
S1 C3 1.701(11) .
S2 C3 1.700(12) .
C3 N4 1.367(13) .
N4 C100 1.49(2) .
N4 C5 1.501(14) .
C5 C11 1.53(2) .
C11 C16 1.398(15) .
C11 C12 1.43(2) .
C12 O31 1.361(13) 35_655
C12 C13 1.394(14) .
C13 C14 1.397(13) .
C13 C28 1.551(14) 35_655
C14 C15 1.399(13) .
C15 C16 1.342(14) .
C15 C27 1.493(15) .
C16 O17 1.441(13) .
O17 C18 1.460(13) .
C18 O19 1.330(12) .
O19 C21 1.420(13) .
C21 C22 1.366(13) .
C21 C26 1.429(14) .
C22 C23 1.349(13) .
C22 C41 1.494(14) .
C23 O29 1.430(11) .
C23 C24 1.437(14) .
C24 C25 1.381(14) .
C24 C28 1.544(15) .
C25 C26 1.390(14) .
C26 C27 1.53(2) .
C27 C400 1.55(2) .
C28 C13 1.551(14) 35_655
C28 C300 1.59(2) .
O29 C30 1.414(12) .
C30 O31 1.443(12) .
O31 C12 1.361(13) 35_655
S45 C43 1.723(13) .
S45 Zn1 2.444(4) 36
S44 C43 1.757(13) .
S44 Zn1 2.449(4) 36
C43 N42 1.300(13) .
N42 C210 1.416(14) .
N42 C200 1.416(14) .
N42 C41 1.514(13) .
C100 C101 1.52(2) .
C101 C102 1.65(2) .
C102 C103 1.58(3) .
C200 C201 1.55(2) .
C201 C202 1.52(3) .
C202 C203 1.53(2) .
C210 C211 1.62(2) .
C211 C212 1.50(3) .
C212 C213 1.52(3) .
C300 C31B 1.481(14) .
C300 C31A 1.481(14) .
C31A C32A 1.48(2) .
C32A C33A 1.56(3) .
C33A C34A 1.53(3) .
C31B C32B 1.45(2) .
C32B C33B 1.59(3) .
C33B C34B 1.52(3) .
C400 C401 1.55(2) .
C401 C402 1.56(2) .
C402 C413 1.58(2) .
C402 C403 1.58(2) .
C403 C404 1.54(3) .
C413 C414 1.54(3) .
O901 C902 1.14(5) .
C902 C903 1.48(6) .
O920 C921 1.42(3) .
C921 C922 1.52(3) .
C912 C911 1.53(2) .
C911 O910 1.42(3) .
